data_7219152
loop_
_publ_author_name
'Yang, Yan-Yan'
'Lin, Zu-Jin'
'Liu, Tao-Tao'
'Liang, Jun'
'Cao, Rong'

_publ_section_title
;
 Synthesis, structures and physical properties of mixed-ligand
 coordination polymers based on a V-shaped dicarboxylic ligand
;
_journal_issue 6
_journal_name_full CrystEngComm
_journal_page_first 1381
_journal_paper_doi 10.1039/C4CE02163K
_journal_volume 17
_journal_year 2015
_chemical_formula_sum 'C54 H40 F12 N4 Ni2 O12'
_chemical_formula_weight 1282.32
_chemical_name_systematic
; 
 ? 
;
_space_group_IT_number 14
_symmetry_cell_setting monoclinic
_symmetry_space_group_name_Hall '-P 2ybc'
_symmetry_space_group_name_H-M 'P 1 21/c 1'
_atom_sites_solution_hydrogens geom
_atom_sites_solution_primary direct
_atom_sites_solution_secondary difmap
_audit_creation_method SHELXL-97
_audit_update_record
;
2014-11-17 deposited with the CCDC.
2014-12-18 downloaded from the CCDC.
;
_cell_angle_alpha 90.00
_cell_angle_beta 113.356(3)
_cell_angle_gamma 90.00
_cell_formula_units_Z 2
_cell_length_a 15.4570(4)
_cell_length_b 13.4361(2)
_cell_length_c 13.8616(3)
_cell_measurement_reflns_used 5017
_cell_measurement_temperature 100(2)
_cell_measurement_theta_max 72.0780
_cell_measurement_theta_min 4.5240
_cell_volume 2642.91(11)
_computing_cell_refinement
;
CrysAlisPro, Agilent Technologies,
Version 1.171.36.28 (release 01-02-2013 CrysAlis171 .NET)
(compiled Feb  1 2013,16:14:44)
;
_computing_data_collection
;
CrysAlisPro, Agilent Technologies,
Version 1.171.36.28 (release 01-02-2013 CrysAlis171 .NET)
(compiled Feb  1 2013,16:14:44)
;
_computing_data_reduction
;
CrysAlisPro, Agilent Technologies,
Version 1.171.36.28 (release 01-02-2013 CrysAlis171 .NET)
(compiled Feb  1 2013,16:14:44)
;
_computing_structure_refinement 'SHELXL-97 (Sheldrick, 1997)'
_computing_structure_solution 'SHELXS-97 (Sheldrick, 1990)'
_diffrn_ambient_temperature 100(2)
_diffrn_detector_area_resol_mean 10.5594
_diffrn_measured_fraction_theta_full 0.968
_diffrn_measured_fraction_theta_max 0.968
_diffrn_measurement_device_type 'SuperNova, Dual, Cu at zero, Atlas'
_diffrn_measurement_method '\w scans'
_diffrn_radiation_monochromator graphite
_diffrn_radiation_source 'fine-focus sealed tube'
_diffrn_radiation_type CuK\a
_diffrn_radiation_wavelength 1.54184
_diffrn_reflns_av_R_equivalents 0.0246
_diffrn_reflns_av_sigmaI/netI 0.0338
_diffrn_reflns_limit_h_max 19
_diffrn_reflns_limit_h_min -18
_diffrn_reflns_limit_k_max 14
_diffrn_reflns_limit_k_min -16
_diffrn_reflns_limit_l_max 16
_diffrn_reflns_limit_l_min -15
_diffrn_reflns_number 10394
_diffrn_reflns_theta_full 72.79
_diffrn_reflns_theta_max 72.79
_diffrn_reflns_theta_min 6.24
_exptl_absorpt_coefficient_mu 1.870
_exptl_absorpt_correction_T_max 0.8648
_exptl_absorpt_correction_T_min 0.8067
_exptl_absorpt_correction_type multi-scan
_exptl_absorpt_process_details
;
CrysAlisPro, Agilent Technologies,
Version 1.171.36.28 (release 01-02-2013 CrysAlis171 .NET)
(compiled Feb  1 2013,16:14:44)
;
_exptl_crystal_colour blue
_exptl_crystal_density_diffrn 1.611
_exptl_crystal_density_method 'not measured'
_exptl_crystal_description plate
_exptl_crystal_F_000 1304
_exptl_crystal_size_max 0.12
_exptl_crystal_size_mid 0.09
_exptl_crystal_size_min 0.08
_refine_diff_density_max 0.307
_refine_diff_density_min -0.432
_refine_diff_density_rms 0.057
_refine_ls_extinction_method none
_refine_ls_goodness_of_fit_ref 1.026
_refine_ls_hydrogen_treatment mixed
_refine_ls_matrix_type full
_refine_ls_number_parameters 395
_refine_ls_number_reflns 5088
_refine_ls_number_restraints 0
_refine_ls_restrained_S_all 1.026
_refine_ls_R_factor_all 0.0428
_refine_ls_R_factor_gt 0.0328
_refine_ls_shift/su_max 0.002
_refine_ls_shift/su_mean 0.000
_refine_ls_structure_factor_coef Fsqd
_refine_ls_weighting_details 'calc w=1/[\s^2^(Fo^2^)+(0.0438P)^2^+0.9343P] where P=(Fo^2^+2Fc^2^)/3'
_refine_ls_weighting_scheme calc
_refine_ls_wR_factor_gt 0.0812
_refine_ls_wR_factor_ref 0.0887
_reflns_number_gt 4253
_reflns_number_total 5088
_reflns_threshold_expression >2sigma(I)
_cod_data_source_file c4ce02163k2.cif
_cod_data_source_block 1030450
_cod_depositor_comments 'Adding full bibliography for 7219152--7219155.cif.'
_cod_original_cell_volume 2642.91(10)
_cod_original_sg_symbol_H-M P21/c
_cod_database_code 7219152

loop_
_symmetry_equiv_pos_as_xyz
'x, y, z'
'-x, y+1/2, -z+1/2'
'-x, -y, -z'
'x, -y-1/2, z-1/2'

loop_
_atom_site_label
_atom_site_type_symbol
_atom_site_fract_x
_atom_site_fract_y
_atom_site_fract_z
_atom_site_U_iso_or_equiv
_atom_site_adp_type
_atom_site_occupancy
_atom_site_symmetry_multiplicity
_atom_site_calc_flag
_atom_site_refinement_flags
Ni1 Ni 0.04397(2) 1.00129(2) 0.28970(2) 0.01448(10) Uani 1 1 d .
F1 F 0.61911(9) 0.79022(12) 1.00769(10) 0.0414(4) Uani 1 1 d .
F2 F 0.55215(8) 0.92749(10) 0.93876(9) 0.0312(3) Uani 1 1 d .
F3 F 0.47609(9) 0.81767(12) 0.98780(10) 0.0387(3) Uani 1 1 d .
F4 F 0.38659(9) 0.67406(11) 0.84559(12) 0.0418(4) Uani 1 1 d .
F5 F 0.45940(9) 0.62336(9) 0.75067(12) 0.0369(3) Uani 1 1 d .
F6 F 0.52968(9) 0.62331(11) 0.91969(12) 0.0434(4) Uani 1 1 d .
O6W O 0.01597(9) 1.12326(10) 0.36311(11) 0.0181(3) Uani 1 1 d .
O5W O -0.03518(10) 0.90500(11) 0.34004(12) 0.0214(3) Uani 1 1 d .
O3 O 0.15879(9) 0.95555(10) 0.41883(10) 0.0206(3) Uani 1 1 d .
O4 O 0.13300(9) 1.04389(10) 0.54190(10) 0.0191(3) Uani 1 1 d .
O1 O 0.86401(9) 0.91650(10) 0.74966(11) 0.0211(3) Uani 1 1 d .
O2 O 0.88086(9) 0.75618(10) 0.71591(11) 0.0228(3) Uani 1 1 d .
N1 N -0.07469(11) 1.02629(12) 0.15407(12) 0.0170(3) Uani 1 1 d .
N2 N 0.06108(11) 0.89553(11) 0.19199(12) 0.0153(3) Uani 1 1 d .
C1 C -0.14339(13) 1.09082(15) 0.14443(15) 0.0200(4) Uani 1 1 d .
H1 H -0.1354 1.1345 0.2013 0.024 Uiso 1 1 calc R
C2 C -0.22591(14) 1.09654(15) 0.05466(16) 0.0223(4) Uani 1 1 d .
H2 H -0.2735 1.1434 0.0498 0.027 Uiso 1 1 calc R
C3 C -0.23731(14) 1.03234(16) -0.02774(17) 0.0253(4) Uani 1 1 d .
H3 H -0.2932 1.0345 -0.0902 0.030 Uiso 1 1 calc R
C4 C -0.16644(14) 0.96499(16) -0.01819(16) 0.0229(4) Uani 1 1 d .
H4 H -0.1730 0.9204 -0.0738 0.028 Uiso 1 1 calc R
C5 C -0.08571(13) 0.96389(14) 0.07409(15) 0.0171(4) Uani 1 1 d .
C6 C -0.00518(13) 0.89475(14) 0.09290(14) 0.0164(4) Uani 1 1 d .
C7 C 0.00398(13) 0.83527(15) 0.01512(15) 0.0196(4) Uani 1 1 d .
H7 H -0.0437 0.8350 -0.0541 0.023 Uiso 1 1 calc R
C8 C 0.08352(14) 0.77664(14) 0.04012(15) 0.0206(4) Uani 1 1 d .
H8 H 0.0906 0.7345 -0.0113 0.025 Uiso 1 1 calc R
C9 C 0.15281(13) 0.78023(14) 0.14140(15) 0.0196(4) Uani 1 1 d .
H9 H 0.2089 0.7422 0.1599 0.024 Uiso 1 1 calc R
C10 C 0.13854(13) 0.84039(14) 0.21487(15) 0.0173(4) Uani 1 1 d .
H10 H 0.1857 0.8425 0.2843 0.021 Uiso 1 1 calc R
C11 C 0.17769(13) 0.98088(14) 0.51245(15) 0.0159(4) Uani 1 1 d .
C12 C 0.26188(12) 0.93187(14) 0.59543(14) 0.0156(4) Uani 1 1 d .
C13 C 0.31719(13) 0.86507(14) 0.56757(15) 0.0178(4) Uani 1 1 d .
H13 H 0.3022 0.8512 0.4955 0.021 Uiso 1 1 calc R
C14 C 0.39377(13) 0.81876(14) 0.64412(15) 0.0192(4) Uani 1 1 d .
H14 H 0.4306 0.7732 0.6239 0.023 Uiso 1 1 calc R
C15 C 0.41764(13) 0.83814(14) 0.75056(15) 0.0174(4) Uani 1 1 d .
C16 C 0.36233(13) 0.90462(15) 0.77833(15) 0.0189(4) Uani 1 1 d .
H16 H 0.3775 0.9187 0.8504 0.023 Uiso 1 1 calc R
C17 C 0.28532(13) 0.95048(14) 0.70169(15) 0.0174(4) Uani 1 1 d .
H17 H 0.2480 0.9953 0.7219 0.021 Uiso 1 1 calc R
C18 C 0.53798(15) 0.82945(19) 0.94217(17) 0.0296(5) Uani 1 1 d .
C19 C 0.50343(13) 0.78270(15) 0.83132(16) 0.0209(4) Uani 1 1 d .
C20 C 0.47067(15) 0.67513(18) 0.8374(2) 0.0333(5) Uani 1 1 d .
C21 C 0.58824(13) 0.78627(14) 0.79880(15) 0.0184(4) Uani 1 1 d .
C22 C 0.65405(14) 0.71024(15) 0.82005(16) 0.0230(4) Uani 1 1 d .
H22 H 0.6453 0.6503 0.8515 0.028 Uiso 1 1 calc R
C23 C 0.73263(14) 0.72097(15) 0.79567(16) 0.0220(4) Uani 1 1 d .
H23 H 0.7763 0.6677 0.8091 0.026 Uiso 1 1 calc R
C24 C 0.74768(13) 0.80843(14) 0.75209(14) 0.0170(4) Uani 1 1 d .
C25 C 0.68166(13) 0.88488(14) 0.73009(15) 0.0183(4) Uani 1 1 d .
H25 H 0.6911 0.9451 0.6996 0.022 Uiso 1 1 calc R
C26 C 0.60272(13) 0.87379(14) 0.75225(15) 0.0186(4) Uani 1 1 d .
H26 H 0.5577 0.9260 0.7358 0.022 Uiso 1 1 calc R
C27 C 0.83799(13) 0.82713(14) 0.73653(14) 0.0161(4) Uani 1 1 d .
H6A H 0.0437(19) 1.171(2) 0.346(2) 0.044(8) Uiso 1 1 d .
H6B H 0.052(2) 1.111(2) 0.428(2) 0.045(8) Uiso 1 1 d .
H5A H -0.0683(19) 0.859(2) 0.297(2) 0.041(8) Uiso 1 1 d .
H5B H -0.066(2) 0.925(3) 0.371(3) 0.059(10) Uiso 1 1 d .

loop_
_atom_site_aniso_label
_atom_site_aniso_U_11
_atom_site_aniso_U_22
_atom_site_aniso_U_33
_atom_site_aniso_U_23
_atom_site_aniso_U_13
_atom_site_aniso_U_12
Ni1 0.01339(17) 0.01570(17) 0.01497(17) -0.00131(12) 0.00629(13) 0.00035(12)
F1 0.0255(7) 0.0725(11) 0.0222(6) 0.0124(7) 0.0051(5) 0.0166(7)
F2 0.0244(6) 0.0446(8) 0.0223(6) -0.0071(6) 0.0069(5) -0.0021(6)
F3 0.0310(7) 0.0657(10) 0.0253(7) 0.0176(6) 0.0174(6) 0.0110(7)
F4 0.0230(7) 0.0408(8) 0.0677(10) 0.0237(7) 0.0243(7) 0.0007(6)
F5 0.0302(7) 0.0207(6) 0.0586(9) 0.0037(6) 0.0164(6) -0.0043(5)
F6 0.0294(7) 0.0438(8) 0.0597(9) 0.0360(7) 0.0204(7) 0.0101(6)
O6W 0.0184(7) 0.0189(7) 0.0180(7) -0.0016(5) 0.0081(6) 0.0029(6)
O5W 0.0247(7) 0.0219(7) 0.0232(7) -0.0047(6) 0.0153(6) -0.0050(6)
O3 0.0178(7) 0.0260(7) 0.0162(7) -0.0028(5) 0.0050(5) 0.0050(5)
O4 0.0198(7) 0.0209(7) 0.0182(7) -0.0004(5) 0.0091(6) 0.0041(5)
O1 0.0201(7) 0.0196(7) 0.0274(7) -0.0048(6) 0.0136(6) -0.0042(5)
O2 0.0251(7) 0.0187(7) 0.0300(8) 0.0034(6) 0.0166(6) 0.0037(6)
N1 0.0164(8) 0.0185(8) 0.0179(8) 0.0004(6) 0.0087(7) -0.0006(6)
N2 0.0169(8) 0.0153(8) 0.0151(7) -0.0004(6) 0.0078(6) -0.0019(6)
C1 0.0195(10) 0.0224(10) 0.0210(10) 0.0021(8) 0.0111(8) 0.0029(8)
C2 0.0181(10) 0.0240(10) 0.0256(10) 0.0034(8) 0.0095(8) 0.0042(8)
C3 0.0170(10) 0.0300(11) 0.0231(10) 0.0029(9) 0.0019(8) -0.0009(8)
C4 0.0210(10) 0.0258(10) 0.0197(10) -0.0013(8) 0.0055(8) -0.0007(8)
C5 0.0168(9) 0.0193(9) 0.0161(9) 0.0012(7) 0.0074(8) -0.0010(7)
C6 0.0176(9) 0.0161(9) 0.0166(9) 0.0004(7) 0.0079(7) -0.0024(7)
C7 0.0223(10) 0.0187(9) 0.0180(9) -0.0013(7) 0.0083(8) -0.0029(8)
C8 0.0269(10) 0.0173(9) 0.0222(10) -0.0029(8) 0.0147(8) -0.0019(8)
C9 0.0207(10) 0.0164(9) 0.0236(10) 0.0001(7) 0.0108(8) 0.0019(7)
C10 0.0161(9) 0.0170(9) 0.0194(9) 0.0005(7) 0.0078(7) 0.0001(7)
C11 0.0142(9) 0.0164(9) 0.0185(9) -0.0004(7) 0.0081(7) -0.0035(7)
C12 0.0142(9) 0.0159(9) 0.0175(9) -0.0009(7) 0.0071(7) -0.0034(7)
C13 0.0158(9) 0.0207(9) 0.0181(9) -0.0031(7) 0.0079(7) -0.0014(7)
C14 0.0146(9) 0.0200(9) 0.0243(10) -0.0025(8) 0.0089(8) -0.0004(7)
C15 0.0132(9) 0.0197(10) 0.0197(9) 0.0035(7) 0.0067(7) -0.0025(7)
C16 0.0175(9) 0.0232(10) 0.0169(9) 0.0008(7) 0.0078(8) -0.0030(7)
C17 0.0181(9) 0.0161(9) 0.0199(9) -0.0004(7) 0.0095(8) -0.0009(7)
C18 0.0209(10) 0.0477(14) 0.0207(10) 0.0106(10) 0.0089(9) 0.0073(10)
C19 0.0148(9) 0.0250(10) 0.0230(10) 0.0062(8) 0.0075(8) 0.0008(8)
C20 0.0192(10) 0.0338(13) 0.0481(14) 0.0191(11) 0.0147(10) 0.0032(9)
C21 0.0141(9) 0.0198(9) 0.0208(9) 0.0032(7) 0.0063(8) -0.0009(7)
C22 0.0195(10) 0.0198(10) 0.0303(11) 0.0074(8) 0.0104(8) 0.0007(8)
C23 0.0191(10) 0.0182(9) 0.0294(11) 0.0035(8) 0.0102(8) 0.0028(7)
C24 0.0149(9) 0.0180(9) 0.0166(9) -0.0016(7) 0.0048(7) -0.0014(7)
C25 0.0184(9) 0.0154(9) 0.0207(9) 0.0025(7) 0.0072(8) -0.0010(7)
C26 0.0154(9) 0.0178(9) 0.0212(9) 0.0022(8) 0.0057(7) 0.0012(7)
C27 0.0161(9) 0.0180(9) 0.0131(8) 0.0026(7) 0.0048(7) 0.0017(7)

loop_
_atom_type_symbol
_atom_type_description
_atom_type_scat_dispersion_real
_atom_type_scat_dispersion_imag
_atom_type_scat_source
C C 0.0181 0.0091 'International Tables Vol C Tables 4.2.6.8 and 6.1.1.4'
H H 0.0000 0.0000 'International Tables Vol C Tables 4.2.6.8 and 6.1.1.4'
N N 0.0311 0.0180 'International Tables Vol C Tables 4.2.6.8 and 6.1.1.4'
O O 0.0492 0.0322 'International Tables Vol C Tables 4.2.6.8 and 6.1.1.4'
F F 0.0727 0.0534 'International Tables Vol C Tables 4.2.6.8 and 6.1.1.4'
Ni Ni -3.0029 0.5091 'International Tables Vol C Tables 4.2.6.8 and 6.1.1.4'

loop_
_geom_angle_atom_site_label_1
_geom_angle_atom_site_label_2
_geom_angle_atom_site_label_3
_geom_angle
_geom_angle_site_symmetry_1
_geom_angle_site_symmetry_3
O1 Ni1 N2 84.97(6) 3_676 .
O1 Ni1 O3 86.66(6) 3_676 .
N2 Ni1 O3 94.31(6) . .
O1 Ni1 O6W 90.38(6) 3_676 .
N2 Ni1 O6W 169.41(6) . .
O3 Ni1 O6W 94.91(6) . .
O1 Ni1 N1 97.47(6) 3_676 .
N2 Ni1 N1 79.18(6) . .
O3 Ni1 N1 171.90(6) . .
O6W Ni1 N1 92.04(6) . .
O1 Ni1 O5W 172.50(6) 3_676 .
N2 Ni1 O5W 92.15(6) . .
O3 Ni1 O5W 86.65(6) . .
O6W Ni1 O5W 93.57(6) . .
N1 Ni1 O5W 88.77(6) . .
C11 O3 Ni1 125.81(12) . .
C27 O1 Ni1 134.13(12) . 3_676
C1 N1 C5 119.07(17) . .
C1 N1 Ni1 125.42(13) . .
C5 N1 Ni1 115.13(12) . .
C10 N2 C6 119.00(16) . .
C10 N2 Ni1 124.47(13) . .
C6 N2 Ni1 115.66(12) . .
N1 C1 C2 122.52(19) . .
C3 C2 C1 118.44(18) . .
C2 C3 C4 119.35(19) . .
C3 C4 C5 118.85(19) . .
N1 C5 C4 121.76(17) . .
N1 C5 C6 114.82(16) . .
C4 C5 C6 123.42(18) . .
N2 C6 C7 121.54(17) . .
N2 C6 C5 114.67(16) . .
C7 C6 C5 123.77(17) . .
C8 C7 C6 119.04(18) . .
C7 C8 C9 119.08(18) . .
C10 C9 C8 118.69(18) . .
N2 C10 C9 122.59(18) . .
O4 C11 O3 125.68(18) . .
O4 C11 C12 117.78(16) . .
O3 C11 C12 116.53(16) . .
C17 C12 C13 118.49(17) . .
C17 C12 C11 120.89(16) . .
C13 C12 C11 120.60(16) . .
C14 C13 C12 120.54(17) . .
C13 C14 C15 120.88(17) . .
C16 C15 C14 118.55(17) . .
C16 C15 C19 123.62(17) . .
C14 C15 C19 117.83(17) . .
C17 C16 C15 120.54(18) . .
C16 C17 C12 120.98(18) . .
F1 C18 F2 106.88(19) . .
F1 C18 F3 106.56(16) . .
F2 C18 F3 106.75(18) . .
F1 C18 C19 112.21(18) . .
F2 C18 C19 111.19(17) . .
F3 C18 C19 112.87(18) . .
C20 C19 C15 106.55(16) . .
C20 C19 C18 108.48(18) . .
C15 C19 C18 112.52(17) . .
C20 C19 C21 112.28(17) . .
C15 C19 C21 110.91(15) . .
C18 C19 C21 106.17(16) . .
F6 C20 F5 107.26(19) . .
F6 C20 F4 106.08(17) . .
F5 C20 F4 106.45(19) . .
F6 C20 C19 113.95(19) . .
F5 C20 C19 111.41(17) . .
F4 C20 C19 111.25(18) . .
C22 C21 C26 118.54(17) . .
C22 C21 C19 123.34(17) . .
C26 C21 C19 117.95(17) . .
C21 C22 C23 120.59(18) . .
C24 C23 C22 120.57(18) . .
C23 C24 C25 119.12(17) . .
C23 C24 C27 121.81(17) . .
C25 C24 C27 118.85(16) . .
C26 C25 C24 120.48(17) . .
C25 C26 C21 120.67(17) . .
O1 C27 O2 126.19(17) . .
O1 C27 C24 113.44(16) . .
O2 C27 C24 120.33(17) . .

loop_
_geom_bond_atom_site_label_1
_geom_bond_atom_site_label_2
_geom_bond_distance
_geom_bond_site_symmetry_2
Ni1 O1 2.0387(13) 3_676
Ni1 N2 2.0512(15) .
Ni1 O3 2.0525(13) .
Ni1 O6W 2.0635(13) .
Ni1 N1 2.0681(16) .
Ni1 O5W 2.0819(14) .
F1 C18 1.331(2) .
F2 C18 1.339(3) .
F3 C18 1.349(2) .
F4 C20 1.348(2) .
F5 C20 1.340(3) .
F6 C20 1.339(3) .
O3 C11 1.259(2) .
O4 C11 1.259(2) .
O1 C27 1.256(2) .
O1 Ni1 2.0387(13) 3_676
O2 C27 1.257(2) .
N1 C1 1.336(2) .
N1 C5 1.346(2) .
N2 C10 1.335(2) .
N2 C6 1.349(2) .
C1 C2 1.387(3) .
C2 C3 1.386(3) .
C3 C4 1.386(3) .
C4 C5 1.388(3) .
C5 C6 1.491(3) .
C6 C7 1.394(3) .
C7 C8 1.384(3) .
C8 C9 1.389(3) .
C9 C10 1.385(3) .
C11 C12 1.504(3) .
C12 C17 1.393(3) .
C12 C13 1.395(3) .
C13 C14 1.385(3) .
C14 C15 1.396(3) .
C15 C16 1.392(3) .
C15 C19 1.546(3) .
C16 C17 1.387(3) .
C18 C19 1.546(3) .
C19 C20 1.545(3) .
C19 C21 1.547(2) .
C21 C22 1.388(3) .
C21 C26 1.401(3) .
C22 C23 1.391(3) .
C23 C24 1.382(3) .
C24 C25 1.394(3) .
C24 C27 1.516(2) .
C25 C26 1.379(3) .
